data_7231292
loop_
_publ_author_name
'Dharmarwardana, Madushani'
'Arimilli, Bhargav S.'
'Luzuriaga, Michael A.'
'Kwon, Sunah'
'Lee, Hamilton'
'Appuhamillage, Gayan A.'
'McCandless, Gregory T.'
'Smaldone, Ronald A.'
'Gassensmith, Jeremiah J.'

_publ_section_title
;
 The thermo-responsive behavior in molecular crystals of naphthalene
 diimides and their 3D printed thermochromic composites
;
_journal_issue 39
_journal_name_full CrystEngComm
_journal_page_first 6054
_journal_paper_doi 10.1039/C8CE00798E
_journal_volume 20
_journal_year 2018
_chemical_formula_moiety 'C44 H50 N2 O6'
_chemical_formula_sum 'C44 H50 N2 O6'
_chemical_formula_weight 702.86
_space_group_crystal_system monoclinic
_space_group_IT_number 14
_space_group_name_Hall '-P 2yn'
_space_group_name_H-M_alt 'P 1 21/n 1'
_symmetry_space_group_name_Hall '-P 2yn'
_symmetry_space_group_name_H-M 'P 1 21/n 1'
_atom_sites_solution_hydrogens geom
_audit_creation_method SHELXL-2014/7
_audit_update_record
;
2018-07-20 deposited with the CCDC.
2018-08-03 downloaded from the CCDC.
;
_cell_angle_alpha 90
_cell_angle_beta 93.56(2)
_cell_angle_gamma 90
_cell_formula_units_Z 2
_cell_length_a 4.362(3)
_cell_length_b 51.35(4)
_cell_length_c 8.268(5)
_cell_measurement_reflns_used 5250
_cell_measurement_temperature 298(2)
_cell_measurement_theta_max 23.33
_cell_measurement_theta_min 2.38
_cell_volume 1848(2)
_computing_cell_refinement 'Bruker SAINT'
_computing_data_collection 'Bruker APEX3'
_computing_data_reduction 'Bruker SAINT'
_computing_molecular_graphics 'ORTEP-3 for Windows (Farrugia, 2012)'
_computing_publication_material 'publCIF (Westrip, 2010)'
_computing_structure_refinement 'SHELXL-2014/7 (Sheldrick, 2014)'
_computing_structure_solution 'SHELXTL Intrinsic Phasing (Sheldrick, 2014)'
_diffrn_ambient_temperature 298(2)
_diffrn_measured_fraction_theta_full 0.998
_diffrn_measured_fraction_theta_max 0.995
_diffrn_measurement_device_type 'Bruker Kappa D8 Quest CMOS'
_diffrn_measurement_method '\f and \w scans'
_diffrn_radiation_monochromator 'HELIOS optics'
_diffrn_radiation_type MoK\a
_diffrn_radiation_wavelength 0.71073
_diffrn_reflns_av_R_equivalents 0.1033
_diffrn_reflns_av_unetI/netI 0.0956
_diffrn_reflns_Laue_measured_fraction_full 0.998
_diffrn_reflns_Laue_measured_fraction_max 0.995
_diffrn_reflns_limit_h_max 5
_diffrn_reflns_limit_h_min -5
_diffrn_reflns_limit_k_max 66
_diffrn_reflns_limit_k_min -66
_diffrn_reflns_limit_l_max 10
_diffrn_reflns_limit_l_min -10
_diffrn_reflns_number 30722
_diffrn_reflns_point_group_measured_fraction_full 0.998
_diffrn_reflns_point_group_measured_fraction_max 0.995
_diffrn_reflns_theta_full 25.242
_diffrn_reflns_theta_max 27.557
_diffrn_reflns_theta_min 2.593
_diffrn_source 'I\mS microfocus tube'
_exptl_absorpt_coefficient_mu 0.083
_exptl_absorpt_correction_T_max 0.7456
_exptl_absorpt_correction_T_min 0.6164
_exptl_absorpt_correction_type multi-scan
_exptl_absorpt_process_details
;
SADABS (Krause, Herbst-Irmer, Sheldrick, & Stalke;  J. Appl. Cryst. 2015, 48,
3-10)
;
_exptl_crystal_colour orange
_exptl_crystal_density_diffrn 1.263
_exptl_crystal_description fragment
_exptl_crystal_F_000 752
_exptl_crystal_size_max 0.300
_exptl_crystal_size_mid 0.060
_exptl_crystal_size_min 0.040
_refine_diff_density_max 0.207
_refine_diff_density_min -0.173
_refine_diff_density_rms 0.045
_refine_ls_extinction_coef 0.0107(15)
_refine_ls_extinction_expression Fc^*^=kFc[1+0.001xFc^2^\l^3^/sin(2\q)]^-1/4^
_refine_ls_extinction_method 'SHELXL-2014/7 (Sheldrick 2014'
_refine_ls_goodness_of_fit_ref 1.019
_refine_ls_hydrogen_treatment constr
_refine_ls_matrix_type full
_refine_ls_number_parameters 237
_refine_ls_number_reflns 4263
_refine_ls_number_restraints 0
_refine_ls_restrained_S_all 1.019
_refine_ls_R_factor_all 0.1659
_refine_ls_R_factor_gt 0.0660
_refine_ls_shift/su_max 0.000
_refine_ls_shift/su_mean 0.000
_refine_ls_structure_factor_coef Fsqd
_refine_ls_weighting_details 'w=1/[\s^2^(Fo^2^)+(0.0490P)^2^+0.7607P] where P=(Fo^2^+2Fc^2^)/3'
_refine_ls_weighting_scheme calc
_refine_ls_wR_factor_gt 0.1205
_refine_ls_wR_factor_ref 0.1481
_reflns_Friedel_coverage 0.000
_reflns_number_gt 2094
_reflns_number_total 4263
_reflns_threshold_expression 'I > 2\s(I)'
_cod_data_source_file c8ce00798e8.cif
_cod_data_source_block scd1616_NonNDI_T298K_orange
_cod_depositor_comments 'Adding full bibliography for 7231291--7231300.cif.'
_cod_database_code 7231292
_publcif_datablock.id {1d1e1bee-f1e6-4fed-b897-7174805b74de}

_shelx_shelxl_version_number 2014/7
_shelx_space_group_comment
;
The symmetry employed for this shelxl refinement is uniquely defined
by the following loop, which should always be used as a source of
symmetry information in preference to the above space-group names.
They are only intended as comments.
;
_shelx_estimated_absorpt_t_min 0.975
_shelx_estimated_absorpt_t_max 0.997

loop_
_space_group_symop_operation_xyz
'x, y, z'
'-x+1/2, y+1/2, -z+1/2'
'-x, -y, -z'
'x-1/2, -y-1/2, z-1/2'

loop_
_atom_site_label
_atom_site_type_symbol
_atom_site_fract_x
_atom_site_fract_y
_atom_site_fract_z
_atom_site_U_iso_or_equiv
_atom_site_adp_type
_atom_site_occupancy
_atom_site_site_symmetry_order
_atom_site_calc_flag
_atom_site_refinement_flags_posn
_atom_site_refinement_flags_adp
C1 C 0.0099(6) 0.44230(5) 0.1258(3) 0.0370(6) Uani 1 1 d . .
C2 C 0.3549(6) 0.47183(5) 0.2901(3) 0.0390(7) Uani 1 1 d . .
C3 C 0.2581(6) 0.49372(4) 0.1837(3) 0.0330(6) Uani 1 1 d . .
C4 C 0.0448(6) 0.48945(4) 0.0508(3) 0.0314(6) Uani 1 1 d . .
C5 C 0.3708(6) 0.51827(5) 0.2145(3) 0.0395(7) Uani 1 1 d . .
H5 H 0.5093 0.5210 0.3029 0.047 Uiso 1 1 calc R U
C6 C 0.2797(6) 0.53926(5) 0.1143(3) 0.0395(7) Uani 1 1 d . .
H6 H 0.3570 0.5558 0.1371 0.047 Uiso 1 1 calc R U
C7 C 0.0760(6) 0.53547(4) -0.0178(3) 0.0325(6) Uani 1 1 d . .
C8 C 0.2569(6) 0.42778(5) 0.3863(3) 0.0380(6) Uani 1 1 d . .
C9 C 0.1336(6) 0.43121(5) 0.5341(3) 0.0427(7) Uani 1 1 d . .
H9 H 0.0116 0.4457 0.5517 0.051 Uiso 1 1 calc R U
C10 C 0.1916(6) 0.41303(5) 0.6570(3) 0.0403(7) Uani 1 1 d . .
H10 H 0.1096 0.4154 0.7572 0.048 Uiso 1 1 calc R U
C11 C 0.3707(6) 0.39164(5) 0.6297(3) 0.0380(6) Uani 1 1 d . .
C12 C 0.4859(7) 0.38802(5) 0.4790(3) 0.0478(7) Uani 1 1 d . .
H12 H 0.6006 0.3732 0.4592 0.057 Uiso 1 1 calc R U
C13 C 0.4317(6) 0.40620(5) 0.3582(3) 0.0443(7) Uani 1 1 d . .
H13 H 0.5132 0.4039 0.2579 0.053 Uiso 1 1 calc R U
C14 C 0.3158(7) 0.37429(5) 0.8963(3) 0.0486(8) Uani 1 1 d . .
H14A H 0.0934 0.3742 0.8817 0.058 Uiso 1 1 calc R U
H14B H 0.3793 0.3902 0.9518 0.058 Uiso 1 1 calc R U
C15 C 0.4264(7) 0.35089(5) 0.9938(3) 0.0502(8) Uani 1 1 d . .
H15A H 0.6474 0.3521 1.0137 0.060 Uiso 1 1 calc R U
H15B H 0.3358 0.3513 1.0980 0.060 Uiso 1 1 calc R U
C16 C 0.3498(7) 0.32513(5) 0.9132(3) 0.0515(8) Uani 1 1 d . .
H16A H 0.4470 0.3245 0.8109 0.062 Uiso 1 1 calc R U
H16B H 0.1295 0.3244 0.8890 0.062 Uiso 1 1 calc R U
C17 C 0.4465(7) 0.30118(5) 1.0107(3) 0.0526(8) Uani 1 1 d . .
H17A H 0.6659 0.3021 1.0375 0.063 Uiso 1 1 calc R U
H17B H 0.3442 0.3014 1.1115 0.063 Uiso 1 1 calc R U
C18 C 0.3753(7) 0.27579(5) 0.9251(3) 0.0547(8) Uani 1 1 d . .
H18A H 0.4760 0.2758 0.8238 0.066 Uiso 1 1 calc R U
H18B H 0.1557 0.2750 0.8987 0.066 Uiso 1 1 calc R U
C19 C 0.4696(7) 0.25151(5) 1.0177(3) 0.0550(8) Uani 1 1 d . .
H19A H 0.6890 0.2523 1.0449 0.066 Uiso 1 1 calc R U
H19B H 0.3672 0.2514 1.1185 0.066 Uiso 1 1 calc R U
C20 C 0.3991(8) 0.22636(5) 0.9295(3) 0.0575(8) Uani 1 1 d . .
H20A H 0.1795 0.2255 0.9030 0.069 Uiso 1 1 calc R U
H20B H 0.5002 0.2266 0.8283 0.069 Uiso 1 1 calc R U
C21 C 0.4953(8) 0.20215(5) 1.0214(4) 0.0657(9) Uani 1 1 d . .
H21A H 0.7145 0.2031 1.0486 0.079 Uiso 1 1 calc R U
H21B H 0.3934 0.2020 1.1224 0.079 Uiso 1 1 calc R U
C22 C 0.4287(9) 0.17679(6) 0.9357(5) 0.0878(12) Uani 1 1 d . .
H22A H 0.2116 0.1752 0.9107 0.132 Uiso 1 1 calc R U
H22B H 0.4980 0.1626 1.0044 0.132 Uiso 1 1 calc R U
H22C H 0.5341 0.1763 0.8372 0.132 Uiso 1 1 calc R U
N1 N 0.2031(5) 0.44791(4) 0.2635(2) 0.0365(5) Uani 1 1 d . .
O1 O -0.0808(4) 0.42031(3) 0.0981(2) 0.0508(5) Uani 1 1 d . .
O2 O 0.5587(5) 0.47379(3) 0.3967(2) 0.0529(5) Uani 1 1 d . .
O3 O 0.4489(4) 0.37280(3) 0.7422(2) 0.0496(5) Uani 1 1 d . .

loop_
_atom_site_aniso_label
_atom_site_aniso_U_11
_atom_site_aniso_U_22
_atom_site_aniso_U_33
_atom_site_aniso_U_23
_atom_site_aniso_U_13
_atom_site_aniso_U_12
C1 0.0495(18) 0.0338(15) 0.0281(13) 0.0043(11) 0.0062(12) 0.0059(13)
C2 0.0533(18) 0.0347(15) 0.0289(13) 0.0017(11) 0.0015(13) 0.0067(13)
C3 0.0435(17) 0.0315(14) 0.0241(12) 0.0013(10) 0.0029(11) 0.0045(12)
C4 0.0397(15) 0.0314(13) 0.0237(12) 0.0018(10) 0.0057(11) 0.0039(11)
C5 0.0519(18) 0.0369(15) 0.0290(13) 0.0005(11) -0.0047(12) 0.0008(13)
C6 0.0564(18) 0.0298(14) 0.0317(13) -0.0015(11) -0.0016(13) -0.0043(13)
C7 0.0469(16) 0.0282(13) 0.0228(12) 0.0023(10) 0.0045(11) 0.0058(12)
C8 0.0504(18) 0.0323(14) 0.0309(13) 0.0070(11) -0.0015(12) 0.0025(13)
C9 0.0590(19) 0.0345(14) 0.0342(14) 0.0030(12) -0.0002(13) 0.0114(13)
C10 0.0560(18) 0.0365(15) 0.0287(13) 0.0034(11) 0.0055(12) 0.0070(13)
C11 0.0489(18) 0.0309(14) 0.0338(14) 0.0062(11) 0.0004(12) -0.0018(13)
C12 0.069(2) 0.0343(15) 0.0415(16) 0.0074(12) 0.0106(14) 0.0165(14)
C13 0.063(2) 0.0394(15) 0.0313(14) 0.0075(12) 0.0095(13) 0.0133(14)
C14 0.079(2) 0.0358(15) 0.0316(14) 0.0075(12) 0.0064(14) 0.0028(14)
C15 0.077(2) 0.0365(15) 0.0370(15) 0.0109(12) 0.0016(14) 0.0015(14)
C16 0.075(2) 0.0349(15) 0.0440(16) 0.0089(13) -0.0020(14) 0.0002(15)
C17 0.074(2) 0.0397(16) 0.0440(16) 0.0084(13) 0.0035(15) 0.0000(15)
C18 0.074(2) 0.0355(16) 0.0540(17) 0.0079(13) -0.0038(16) 0.0011(15)
C19 0.078(2) 0.0369(16) 0.0497(17) 0.0076(13) -0.0012(15) 0.0012(15)
C20 0.080(2) 0.0378(16) 0.0534(18) 0.0062(14) -0.0044(16) -0.0007(15)
C21 0.090(3) 0.0359(17) 0.069(2) 0.0058(15) -0.0092(18) 0.0025(16)
C22 0.110(3) 0.0417(19) 0.109(3) -0.0035(19) -0.013(2) -0.005(2)
N1 0.0531(15) 0.0293(11) 0.0265(10) 0.0048(9) -0.0022(10) 0.0049(10)
O1 0.0786(14) 0.0299(10) 0.0429(11) 0.0066(8) -0.0039(9) -0.0021(10)
O2 0.0696(14) 0.0434(11) 0.0427(11) 0.0083(9) -0.0194(10) 0.0035(10)
O3 0.0730(14) 0.0394(11) 0.0370(10) 0.0151(8) 0.0077(9) 0.0133(9)

loop_
_atom_type_symbol
_atom_type_description
_atom_type_scat_dispersion_real
_atom_type_scat_dispersion_imag
_atom_type_scat_source
C C 0.0033 0.0016 'International Tables Vol C Tables 4.2.6.8 and 6.1.1.4'
H H 0.0000 0.0000 'International Tables Vol C Tables 4.2.6.8 and 6.1.1.4'
N N 0.0061 0.0033 'International Tables Vol C Tables 4.2.6.8 and 6.1.1.4'
O O 0.0106 0.0060 'International Tables Vol C Tables 4.2.6.8 and 6.1.1.4'

loop_
_geom_angle_atom_site_label_1
_geom_angle_atom_site_label_2
_geom_angle_atom_site_label_3
_geom_angle
_geom_angle_site_symmetry_1
_geom_angle_site_symmetry_3
O1 C1 N1 121.1(2) . .
O1 C1 C7 122.4(2) . 3_565
N1 C1 C7 116.6(2) . 3_565
O2 C2 N1 120.1(2) . .
O2 C2 C3 122.6(2) . .
N1 C2 C3 117.3(2) . .
C5 C3 C4 119.9(2) . .
C5 C3 C2 120.3(2) . .
C4 C3 C2 119.8(2) . .
C7 C4 C4 119.8(3) 3_565 3_565
C7 C4 C3 120.9(2) 3_565 .
C4 C4 C3 119.3(3) 3_565 .
C3 C5 C6 120.8(2) . .
C3 C5 H5 119.6 . .
C6 C5 H5 119.6 . .
C7 C6 C5 120.3(2) . .
C7 C6 H6 119.8 . .
C5 C6 H6 119.8 . .
C6 C7 C4 119.9(2) . 3_565
C6 C7 C1 119.7(2) . 3_565
C4 C7 C1 120.4(2) 3_565 3_565
C13 C8 C9 120.4(2) . .
C13 C8 N1 121.4(2) . .
C9 C8 N1 118.2(2) . .
C8 C9 C10 119.9(2) . .
C8 C9 H9 120.0 . .
C10 C9 H9 120.0 . .
C11 C10 C9 119.7(2) . .
C11 C10 H10 120.1 . .
C9 C10 H10 120.1 . .
O3 C11 C10 125.0(2) . .
O3 C11 C12 115.3(2) . .
C10 C11 C12 119.8(2) . .
C13 C12 C11 120.4(2) . .
C13 C12 H12 119.8 . .
C11 C12 H12 119.8 . .
C8 C13 C12 119.8(2) . .
C8 C13 H13 120.1 . .
C12 C13 H13 120.1 . .
O3 C14 C15 107.4(2) . .
O3 C14 H14A 110.2 . .
C15 C14 H14A 110.2 . .
O3 C14 H14B 110.2 . .
C15 C14 H14B 110.2 . .
H14A C14 H14B 108.5 . .
C16 C15 C14 114.0(2) . .
C16 C15 H15A 108.7 . .
C14 C15 H15A 108.7 . .
C16 C15 H15B 108.7 . .
C14 C15 H15B 108.7 . .
H15A C15 H15B 107.6 . .
C15 C16 C17 115.5(2) . .
C15 C16 H16A 108.4 . .
C17 C16 H16A 108.4 . .
C15 C16 H16B 108.4 . .
C17 C16 H16B 108.4 . .
H16A C16 H16B 107.5 . .
C18 C17 C16 114.2(2) . .
C18 C17 H17A 108.7 . .
C16 C17 H17A 108.7 . .
C18 C17 H17B 108.7 . .
C16 C17 H17B 108.7 . .
H17A C17 H17B 107.6 . .
C17 C18 C19 115.8(2) . .
C17 C18 H18A 108.3 . .
C19 C18 H18A 108.3 . .
C17 C18 H18B 108.3 . .
C19 C18 H18B 108.3 . .
H18A C18 H18B 107.4 . .
C20 C19 C18 115.0(2) . .
C20 C19 H19A 108.5 . .
C18 C19 H19A 108.5 . .
C20 C19 H19B 108.5 . .
C18 C19 H19B 108.5 . .
H19A C19 H19B 107.5 . .
C21 C20 C19 115.0(2) . .
C21 C20 H20A 108.5 . .
C19 C20 H20A 108.5 . .
C21 C20 H20B 108.5 . .
C19 C20 H20B 108.5 . .
H20A C20 H20B 107.5 . .
C22 C21 C20 116.0(3) . .
C22 C21 H21A 108.3 . .
C20 C21 H21A 108.3 . .
C22 C21 H21B 108.3 . .
C20 C21 H21B 108.3 . .
H21A C21 H21B 107.4 . .
C21 C22 H22A 109.5 . .
C21 C22 H22B 109.5 . .
H22A C22 H22B 109.5 . .
C21 C22 H22C 109.5 . .
H22A C22 H22C 109.5 . .
H22B C22 H22C 109.5 . .
C1 N1 C2 123.99(19) . .
C1 N1 C8 118.8(2) . .
C2 N1 C8 117.16(19) . .
C11 O3 C14 117.9(2) . .

loop_
_geom_bond_atom_site_label_1
_geom_bond_atom_site_label_2
_geom_bond_distance
_geom_bond_site_symmetry_2
C1 O1 1.214(3) .
C1 N1 1.404(3) .
C1 C7 1.483(3) 3_565
C2 O2 1.216(3) .
C2 N1 1.406(3) .
C2 C3 1.473(3) .
C3 C5 1.371(3) .
C3 C4 1.412(3) .
C4 C7 1.404(3) 3_565
C4 C4 1.411(4) 3_565
C5 C6 1.402(3) .
C5 H5 0.9300 .
C6 C7 1.378(3) .
C6 H6 0.9300 .
C7 C4 1.405(3) 3_565
C7 C1 1.483(3) 3_565
C8 C13 1.373(3) .
C8 C9 1.376(3) .
C8 N1 1.458(3) .
C9 C10 1.392(3) .
C9 H9 0.9300 .
C10 C11 1.375(3) .
C10 H10 0.9300 .
C11 O3 1.370(3) .
C11 C12 1.385(3) .
C12 C13 1.377(3) .
C12 H12 0.9300 .
C13 H13 0.9300 .
C14 O3 1.434(3) .
C14 C15 1.509(3) .
C14 H14A 0.9700 .
C14 H14B 0.9700 .
C15 C16 1.509(4) .
C15 H15A 0.9700 .
C15 H15B 0.9700 .
C16 C17 1.516(3) .
C16 H16A 0.9700 .
C16 H16B 0.9700 .
C17 C18 1.506(4) .
C17 H17A 0.9700 .
C17 H17B 0.9700 .
C18 C19 1.507(3) .
C18 H18A 0.9700 .
C18 H18B 0.9700 .
C19 C20 1.505(4) .
C19 H19A 0.9700 .
C19 H19B 0.9700 .
C20 C21 1.503(4) .
C20 H20A 0.9700 .
C20 H20B 0.9700 .
C21 C22 1.502(4) .
C21 H21A 0.9700 .
C21 H21B 0.9700 .
C22 H22A 0.9600 .
C22 H22B 0.9600 .
C22 H22C 0.9600 .

loop_
_geom_torsion_atom_site_label_1
_geom_torsion_atom_site_label_2
_geom_torsion_atom_site_label_3
_geom_torsion_atom_site_label_4
_geom_torsion
_geom_torsion_site_symmetry_1
_geom_torsion_site_symmetry_4
O2 C2 C3 C5 -8.1(4) . .
N1 C2 C3 C5 172.5(2) . .
O2 C2 C3 C4 172.8(2) . .
N1 C2 C3 C4 -6.6(3) . .
C5 C3 C4 C7 -179.4(2) . 3_565
C2 C3 C4 C7 -0.3(3) . 3_565
C5 C3 C4 C4 1.3(4) . 3_565
C2 C3 C4 C4 -179.7(3) . 3_565
C4 C3 C5 C6 -0.8(4) . .
C2 C3 C5 C6 -179.8(2) . .
C3 C5 C6 C7 -0.4(4) . .
C5 C6 C7 C4 1.0(4) . 3_565
C5 C6 C7 C1 -177.9(2) . 3_565
C13 C8 C9 C10 1.4(4) . .
N1 C8 C9 C10 -177.0(2) . .
C8 C9 C10 C11 -0.4(4) . .
C9 C10 C11 O3 178.5(2) . .
C9 C10 C11 C12 -1.5(4) . .
O3 C11 C12 C13 -177.6(2) . .
C10 C11 C12 C13 2.4(4) . .
C9 C8 C13 C12 -0.5(4) . .
N1 C8 C13 C12 177.9(2) . .
C11 C12 C13 C8 -1.4(4) . .
O3 C14 C15 C16 -57.4(3) . .
C14 C15 C16 C17 -177.7(3) . .
C15 C16 C17 C18 -178.3(3) . .
C16 C17 C18 C19 179.6(3) . .
C17 C18 C19 C20 -179.5(3) . .
C18 C19 C20 C21 179.6(3) . .
C19 C20 C21 C22 -179.7(3) . .
O1 C1 N1 C2 169.6(2) . .
C7 C1 N1 C2 -10.5(3) 3_565 .
O1 C1 N1 C8 -9.2(4) . .
C7 C1 N1 C8 170.7(2) 3_565 .
O2 C2 N1 C1 -167.1(2) . .
C3 C2 N1 C1 12.4(3) . .
O2 C2 N1 C8 11.7(3) . .
C3 C2 N1 C8 -168.8(2) . .
C13 C8 N1 C1 71.1(3) . .
C9 C8 N1 C1 -110.5(3) . .
C13 C8 N1 C2 -107.8(3) . .
C9 C8 N1 C2 70.6(3) . .
C10 C11 O3 C14 5.1(4) . .
C12 C11 O3 C14 -174.9(2) . .
C15 C14 O3 C11 177.5(2) . .
